data_2012427
loop_
_publ_author_name
'Thompson, Hugh W.'
'Lalancette, Roger A.'

_publ_section_title
;
 (+)-3-Oxo-4-pregnene-20\b-carboxylic acid: catemeric hydrogen bonding
 in a steroidal keto acid
;
_journal_issue 1
_journal_name_full 'Acta Crystallographica Section C'
_journal_page_first o22
_journal_page_last o23
_journal_paper_doi 10.1107/S0108270101018601
_journal_volume 58
_journal_year 2002
_chemical_formula_moiety 'C22 H32 O3'
_chemical_formula_sum 'C22 H32 O3'
_chemical_formula_weight 344.48
_chemical_melting_point 532
_chemical_name_common '(+)-4-Pregnen-3-one-20\b-carboxylic acid'
_chemical_name_systematic '(+)-4-Pregnen-3-one-20\b-carboxylic acid'
_space_group_IT_number 18
_symmetry_cell_setting orthorhombic
_symmetry_space_group_name_Hall 'P 2 2ab'
_symmetry_space_group_name_H-M 'P 21 21 2'
_atom_sites_solution_hydrogens geom
_atom_sites_solution_primary direct
_atom_sites_solution_secondary difmap
_audit_creation_method SHELXL-97
_cell_angle_alpha 90.00
_cell_angle_beta 90.00
_cell_angle_gamma 90.00
_cell_formula_units_Z 4
_cell_length_a 9.684(3)
_cell_length_b 27.325(7)
_cell_length_c 7.281(4)
_cell_measurement_reflns_used 25
_cell_measurement_temperature 296(2)
_cell_measurement_theta_max 9.7
_cell_measurement_theta_min 2.4
_cell_volume 1926.7(13)
_computing_cell_refinement XSCANS
_computing_data_collection 'XSCANS (Siemens, 1996)'
_computing_data_reduction XSCANS
_computing_molecular_graphics SHELXTL
_computing_publication_material SHELXTL
_computing_structure_refinement SHELXTL
_computing_structure_solution 'SHELXTL (Sheldrick, 1997)'
_diffrn_ambient_temperature 296(2)
_diffrn_measured_fraction_theta_full .998
_diffrn_measured_fraction_theta_max .998
_diffrn_measurement_device_type 'Siemens P4'
_diffrn_measurement_method '2\q/\q scans'
_diffrn_radiation_monochromator graphite
_diffrn_radiation_source 'fine-focus sealed tube'
_diffrn_radiation_type MoK\a
_diffrn_radiation_wavelength .71073
_diffrn_reflns_av_R_equivalents .072
_diffrn_reflns_av_sigmaI/netI .051
_diffrn_reflns_limit_h_max 11
_diffrn_reflns_limit_h_min -11
_diffrn_reflns_limit_k_max 32
_diffrn_reflns_limit_k_min -32
_diffrn_reflns_limit_l_max 8
_diffrn_reflns_limit_l_min -8
_diffrn_reflns_number 7753
_diffrn_reflns_theta_full 25.00
_diffrn_reflns_theta_max 25.00
_diffrn_reflns_theta_min 2.23
_diffrn_standards_decay_% 'Variation < 3'
_diffrn_standards_interval_count 97
_diffrn_standards_number 3
_exptl_absorpt_coefficient_mu .077
_exptl_absorpt_correction_T_max .99
_exptl_absorpt_correction_T_min .98
_exptl_absorpt_correction_type numerical
_exptl_absorpt_process_details '(Sheldrick, 1997)'
_exptl_crystal_colour colourless
_exptl_crystal_density_diffrn 1.188
_exptl_crystal_density_method 'not measured'
_exptl_crystal_description 'hexagonal rod'
_exptl_crystal_F_000 752
_exptl_crystal_size_max .31
_exptl_crystal_size_mid .15
_exptl_crystal_size_min .10
_refine_diff_density_max .15
_refine_diff_density_min -.13
_refine_ls_extinction_coef .0048(13)
_refine_ls_extinction_expression Fc^*^=kFc[1+0.001xFc^2^\l^3^/sin(2\q)]^-1/4^
_refine_ls_extinction_method SHELXTL
_refine_ls_goodness_of_fit_ref 1.06
_refine_ls_hydrogen_treatment constr
_refine_ls_matrix_type full
_refine_ls_number_parameters 227
_refine_ls_number_reflns 1990
_refine_ls_number_restraints 0
_refine_ls_restrained_S_all 1.06
_refine_ls_R_factor_all .078
_refine_ls_R_factor_gt .050
_refine_ls_shift/su_max .04
_refine_ls_shift/su_mean .01
_refine_ls_structure_factor_coef Fsqd
_refine_ls_weighting_details 'calc w = 1/[\s^2^(Fo^2^)+(0.0512P)^2^+0.1332P] where P = (Fo^2^+2Fc^2^)/3'
_refine_ls_weighting_scheme calc
_refine_ls_wR_factor_gt .103
_refine_ls_wR_factor_ref .114
_reflns_number_gt 1453
_reflns_number_total 1990
_reflns_threshold_expression I>2\s(I)
_cod_data_source_file fr1353.cif
_cod_data_source_block I
_cod_depositor_comments
;
The following automatic conversions were performed:
'_geom_bond_publ_flag' value 'Y' changed to 'y' according to
'/home/saulius/struct/CIF-dictionaries/cif_core.dic' dictionary named
'cif_core.dic' version 2.4.1 from 2010-06-29 (2 times).

Automatic conversion script
Id: cif_fix_enum 1527 2010-12-29 10:47:43Z saulius 

The following automatic conversions were performed:

'_geom_bond_publ_flag' value 'Y' changed to 'y' according to
/home/saulius/struct/CIF-dictionaries/cif_core.dic dictionary named
'cif_core.dic' version 2.4.1 from 2010-06-29 (2
times).

'_geom_angle_publ_flag' value 'Y' changed to 'y' according
to /home/saulius/struct/CIF-dictionaries/cif_core.dic dictionary
named 'cif_core.dic' version 2.4.1 from 2010-06-29 (2
times).

'_geom_torsion_publ_flag' value 'Y' changed to 'y' according
to /home/saulius/struct/CIF-dictionaries/cif_core.dic dictionary
named 'cif_core.dic' version 2.4.1 from 2010-06-29 (2 times).

Automatic conversion script
Id: cif_fix_values 1715 2011-07-08 13:25:40Z adriana 
;
_cod_database_code 2012427
_cod_database_fobs_code 2012427

loop_
_symmetry_equiv_pos_as_xyz
'x, y, z'
'-x, -y, z'
'-x+1/2, y+1/2, -z'
'x+1/2, -y+1/2, -z'

loop_
_atom_site_label
_atom_site_fract_x
_atom_site_fract_y
_atom_site_fract_z
_atom_site_U_iso_or_equiv
_atom_site_adp_type
_atom_site_calc_flag
_atom_site_refinement_flags
_atom_site_occupancy
_atom_site_disorder_assembly
_atom_site_disorder_group
_atom_site_type_symbol
O1 .1113(3) .45528(9) .8176(4) .0703(9) Uani d . 1 . . O
O2 .2437(3) .89431(12) .5441(6) .1049(14) Uani d . 1 . . O
O3 .4631(3) .90123(10) .4765(5) .0790(10) Uani d . 1 . . O
C1 .2259(4) .57278(12) .9705(5) .0479(10) Uani d . 1 . . C
C2 .2075(5) .51783(13) 1.0002(5) .0558(11) Uani d . 1 . . C
C3 .1814(4) .49261(12) .8234(6) .0517(10) Uani d . 1 . . C
C4 .2499(4) .51243(13) .6639(5) .0515(10) Uani d . 1 . . C
C5 .3257(4) .55335(12) .6638(5) .0427(9) Uani d . 1 . . C
C6 .4048(5) .56829(13) .4963(5) .0544(11) Uani d . 1 . . C
C7 .3782(4) .62151(13) .4436(5) .0512(10) Uani d . 1 . . C
C8 .4060(4) .65541(11) .6051(4) .0357(8) Uani d . 1 . . C
C9 .3171(4) .64046(11) .7702(4) .0354(8) Uani d . 1 . . C
C10 .3375(4) .58592(11) .8304(5) .0374(8) Uani d . 1 . . C
C11 .3295(4) .67672(11) .9282(4) .0411(9) Uani d . 1 . . C
C12 .3068(4) .72992(11) .8724(4) .0383(9) Uani d . 1 . . C
C13 .4006(3) .74492(12) .7139(4) .0330(8) Uani d . 1 . . C
C14 .3737(3) .70812(12) .5584(4) .0352(8) Uani d . 1 . . C
C15 .4401(4) .73125(13) .3902(5) .0456(10) Uani d . 1 . . C
C16 .4247(4) .78633(13) .4208(5) .0456(10) Uani d . 1 . . C
C17 .3632(4) .79328(12) .6146(5) .0382(8) Uani d . 1 . . C
C18 .5514(4) .74581(13) .7735(5) .0461(9) Uani d . 1 . . C
C19 .4832(4) .57791(13) .9136(6) .0528(10) Uani d . 1 . . C
C20 .4040(4) .84230(12) .6991(5) .0521(10) Uani d . 1 . . C
C21 .3384(6) .85185(16) .8871(6) .0892(17) Uani d . 1 . . C
C22 .3597(5) .88193(14) .5670(7) .0598(11) Uani d . 1 . . C
H3A .4335 .9171 .3894 .118 Uiso calc R 1 . . H
H1A .2489 .5879 1.0871 .057 Uiso calc R 1 . . H
H1B .1387 .5865 .9298 .057 Uiso calc R 1 . . H
H2A .2900 .5045 1.0567 .067 Uiso calc R 1 . . H
H2B .1305 .5122 1.0828 .067 Uiso calc R 1 . . H
H4A .2406 .4956 .5536 .062 Uiso calc R 1 . . H
H6A .3789 .5473 .3946 .065 Uiso calc R 1 . . H
H6B .5027 .5638 .5188 .065 Uiso calc R 1 . . H
H7A .4375 .6305 .3416 .061 Uiso calc R 1 . . H
H7B .2830 .6252 .4042 .061 Uiso calc R 1 . . H
H8A .5036 .6529 .6393 .043 Uiso calc R 1 . . H
H9A .2212 .6428 .7281 .042 Uiso calc R 1 . . H
H11A .4208 .6737 .9820 .049 Uiso calc R 1 . . H
H11B .2626 .6681 1.0220 .049 Uiso calc R 1 . . H
H12A .2112 .7344 .8364 .046 Uiso calc R 1 . . H
H12B .3246 .7509 .9771 .046 Uiso calc R 1 . . H
H14A .2740 .7092 .5359 .042 Uiso calc R 1 . . H
H15A .3930 .7212 .2789 .055 Uiso calc R 1 . . H
H15B .5367 .7222 .3812 .055 Uiso calc R 1 . . H
H16A .3639 .8003 .3290 .055 Uiso calc R 1 . . H
H16B .5139 .8023 .4122 .055 Uiso calc R 1 . . H
H17A .2625 .7937 .6006 .046 Uiso calc R 1 . . H
H18A .5736 .7157 .8349 .069 Uiso calc R 1 . . H
H18B .5663 .7728 .8557 .069 Uiso calc R 1 . . H
H18C .6094 .7495 .6674 .069 Uiso calc R 1 . . H
H19A .4932 .5443 .9494 .079 Uiso calc R 1 . . H
H19B .4944 .5985 1.0192 .079 Uiso calc R 1 . . H
H19C .5521 .5859 .8237 .079 Uiso calc R 1 . . H
H20A .5047 .8434 .7120 .063 Uiso calc R 1 . . H
H21A .3681 .8831 .9322 .134 Uiso calc R 1 . . H
H21B .3662 .8267 .9714 .134 Uiso calc R 1 . . H
H21C .2396 .8517 .8754 .134 Uiso calc R 1 . . H

loop_
_atom_site_aniso_label
_atom_site_aniso_U_11
_atom_site_aniso_U_22
_atom_site_aniso_U_33
_atom_site_aniso_U_12
_atom_site_aniso_U_13
_atom_site_aniso_U_23
O1 .088(2) .0385(15) .084(2) -.0176(15) .014(2) -.0114(16)
O2 .064(2) .089(2) .162(4) .0206(18) .010(3) .065(3)
O3 .071(2) .0652(19) .101(3) .0041(16) .008(2) .0381(19)
C1 .065(3) .038(2) .041(2) -.0078(18) .004(2) -.0039(17)
C2 .069(3) .044(2) .054(2) -.006(2) .004(2) .001(2)
C3 .058(2) .031(2) .066(2) -.0019(19) .002(2) -.005(2)
C4 .069(3) .039(2) .046(2) -.007(2) .000(2) -.0124(18)
C5 .050(2) .038(2) .039(2) .0047(18) -.0006(19) -.0045(17)
C6 .074(3) .042(2) .048(2) .001(2) .013(2) -.0139(19)
C7 .074(3) .047(2) .032(2) -.005(2) .012(2) -.0037(18)
C8 .0389(19) .0381(18) .0302(17) -.0016(16) .0023(17) -.0036(16)
C9 .0379(19) .0347(18) .0336(17) -.0021(15) -.0048(17) .0001(15)
C10 .042(2) .0328(18) .0379(18) -.0012(16) -.0012(18) -.0039(16)
C11 .053(2) .0388(19) .0312(19) -.0030(17) .000(2) -.0012(16)
C12 .050(2) .0351(18) .0299(18) -.0010(16) .0017(18) -.0016(15)
C13 .0323(18) .0323(17) .0345(18) .0010(15) -.0026(16) .0006(16)
C14 .0330(18) .0420(19) .0307(17) -.0001(16) .0000(17) .0006(16)
C15 .052(2) .049(2) .036(2) -.0022(17) .007(2) .0057(18)
C16 .044(2) .047(2) .046(2) -.0012(17) .001(2) .0096(19)
C17 .0326(18) .0416(19) .0405(19) -.0002(16) -.0036(18) .0057(17)
C18 .047(2) .046(2) .045(2) .0001(18) -.0094(19) .0028(18)
C19 .064(3) .038(2) .057(2) .0086(18) -.006(2) .000(2)
C20 .060(3) .040(2) .057(2) -.0024(19) -.002(2) .009(2)
C21 .150(5) .049(3) .069(3) -.002(3) .019(4) -.012(2)
C22 .061(3) .037(2) .082(3) .000(2) .004(3) .005(2)

loop_
_atom_type_symbol
_atom_type_description
_atom_type_scat_dispersion_real
_atom_type_scat_dispersion_imag
_atom_type_scat_source
C C .0033 .0016 'International Tables Vol C Tables 4.2.6.8 and 6.1.1.4'
H H .0000 .0000 'International Tables Vol C Tables 4.2.6.8 and 6.1.1.4'
O O .0106 .0060 'International Tables Vol C Tables 4.2.6.8 and 6.1.1.4'

loop_
_geom_angle_atom_site_label_1
_geom_angle_atom_site_label_2
_geom_angle_atom_site_label_3
_geom_angle
_geom_angle_publ_flag
C2 C1 C10 114.1(3) ?
C3 C2 C1 110.7(3) ?
O1 C3 C4 122.6(4) ?
O1 C3 C2 120.7(4) ?
C4 C3 C2 116.5(3) ?
C5 C4 C3 124.5(3) ?
C4 C5 C6 120.6(3) ?
C4 C5 C10 122.3(3) ?
C6 C5 C10 117.1(3) ?
C5 C6 C7 112.3(3) ?
C8 C7 C6 110.8(3) ?
C14 C8 C7 111.7(3) ?
C14 C8 C9 108.3(3) ?
C7 C8 C9 110.1(3) ?
C11 C9 C8 112.0(3) ?
C11 C9 C10 113.5(3) ?
C8 C9 C10 113.7(3) ?
C5 C10 C1 110.1(3) ?
C5 C10 C19 107.5(3) ?
C1 C10 C19 110.5(3) ?
C5 C10 C9 109.1(3) ?
C1 C10 C9 108.7(3) ?
C19 C10 C9 111.0(3) ?
C9 C11 C12 114.1(3) ?
C13 C12 C11 111.8(3) ?
C18 C13 C12 111.1(3) ?
C18 C13 C14 112.5(3) ?
C12 C13 C14 106.3(2) ?
C18 C13 C17 110.1(3) ?
C12 C13 C17 116.3(3) ?
C14 C13 C17 100.1(3) ?
C8 C14 C15 119.3(3) ?
C8 C14 C13 115.0(3) ?
C15 C14 C13 104.5(3) ?
C14 C15 C16 104.5(3) ?
C15 C16 C17 107.0(3) ?
C20 C17 C16 112.1(3) ?
C20 C17 C13 120.0(3) ?
C16 C17 C13 103.4(3) ?
C22 C20 C17 107.4(3) ?
C22 C20 C21 109.2(3) ?
C17 C20 C21 113.7(3) ?
O2 C22 O3 122.7(4) ?
O2 C22 C20 124.3(4) y
O3 C22 C20 113.0(4) y
C22 O3 H3A 109.5 ?
C2 C1 H1A 108.7 ?
C10 C1 H1A 108.7 ?
C2 C1 H1B 108.7 ?
C10 C1 H1B 108.7 ?
H1A C1 H1B 107.6 ?
C3 C2 H2A 109.5 ?
C1 C2 H2A 109.5 ?
C3 C2 H2B 109.5 ?
C1 C2 H2B 109.5 ?
H2A C2 H2B 108.1 ?
C5 C4 H4A 117.7 ?
C3 C4 H4A 117.7 ?
C5 C6 H6A 109.2 ?
C7 C6 H6A 109.2 ?
C5 C6 H6B 109.2 ?
C7 C6 H6B 109.2 ?
H6A C6 H6B 107.9 ?
C8 C7 H7A 109.5 ?
C6 C7 H7A 109.5 ?
C8 C7 H7B 109.5 ?
C6 C7 H7B 109.5 ?
H7A C7 H7B 108.1 ?
C14 C8 H8A 108.9 ?
C7 C8 H8A 108.9 ?
C9 C8 H8A 108.9 ?
C11 C9 H9A 105.6 ?
C8 C9 H9A 105.6 ?
C10 C9 H9A 105.6 ?
C9 C11 H11A 108.7 ?
C12 C11 H11A 108.7 ?
C9 C11 H11B 108.7 ?
C12 C11 H11B 108.7 ?
H11A C11 H11B 107.6 ?
C13 C12 H12A 109.3 ?
C11 C12 H12A 109.3 ?
C13 C12 H12B 109.3 ?
C11 C12 H12B 109.3 ?
H12A C12 H12B 107.9 ?
C8 C14 H14A 105.7 ?
C15 C14 H14A 105.7 ?
C13 C14 H14A 105.7 ?
C14 C15 H15A 110.9 ?
C16 C15 H15A 110.9 ?
C14 C15 H15B 110.8 ?
C16 C15 H15B 110.9 ?
H15A C15 H15B 108.9 ?
C15 C16 H16A 110.3 ?
C17 C16 H16A 110.3 ?
C15 C16 H16B 110.3 ?
C17 C16 H16B 110.3 ?
H16A C16 H16B 108.6 ?
C20 C17 H17A 106.9 ?
C16 C17 H17A 106.9 ?
C13 C17 H17A 106.9 ?
C13 C18 H18A 109.5 ?
C13 C18 H18B 109.5 ?
H18A C18 H18B 109.5 ?
C13 C18 H18C 109.5 ?
H18A C18 H18C 109.5 ?
H18B C18 H18C 109.5 ?
C10 C19 H19A 109.5 ?
C10 C19 H19B 109.5 ?
H19A C19 H19B 109.5 ?
C10 C19 H19C 109.5 ?
H19A C19 H19C 109.5 ?
H19B C19 H19C 109.5 ?
C22 C20 H20A 108.8 ?
C17 C20 H20A 108.8 ?
C21 C20 H20A 108.8 ?
C20 C21 H21A 109.5 ?
C20 C21 H21B 109.5 ?
H21A C21 H21B 109.5 ?
C20 C21 H21C 109.5 ?
H21A C21 H21C 109.5 ?
H21B C21 H21C 109.5 ?

loop_
_geom_bond_atom_site_label_1
_geom_bond_atom_site_label_2
_geom_bond_site_symmetry_2
_geom_bond_distance
_geom_bond_publ_flag
O1 C3 . 1.226(4) ?
O2 C22 . 1.185(5) y
O3 C22 . 1.310(5) y
C1 C2 . 1.528(5) ?
C1 C10 . 1.529(5) ?
C2 C3 . 1.482(5) ?
C3 C4 . 1.443(5) ?
C4 C5 . 1.338(5) ?
C5 C6 . 1.497(5) ?
C5 C10 . 1.509(5) ?
C6 C7 . 1.526(5) ?
C7 C8 . 1.521(5) ?
C8 C14 . 1.513(4) ?
C8 C9 . 1.534(4) ?
C9 C11 . 1.523(4) ?
C9 C10 . 1.566(4) ?
C10 C19 . 1.550(5) ?
C11 C12 . 1.525(4) ?
C12 C13 . 1.525(5) ?
C13 C18 . 1.524(5) ?
C13 C14 . 1.537(4) ?
C13 C17 . 1.549(4) ?
C14 C15 . 1.521(5) ?
C15 C16 . 1.529(5) ?
C16 C17 . 1.543(5) ?
C17 C20 . 1.526(5) ?
C20 C22 . 1.511(6) ?
C20 C21 . 1.531(6) ?
O3 H3A . .8200 ?
C1 H1A . .9700 ?
C1 H1B . .9700 ?
C2 H2A . .9700 ?
C2 H2B . .9700 ?
C4 H4A . .9300 ?
C6 H6A . .9700 ?
C6 H6B . .9700 ?
C7 H7A . .9700 ?
C7 H7B . .9700 ?
C8 H8A . .9800 ?
C9 H9A . .9800 ?
C11 H11A . .9700 ?
C11 H11B . .9700 ?
C12 H12A . .9700 ?
C12 H12B . .9700 ?
C14 H14A . .9800 ?
C15 H15A . .9700 ?
C15 H15B . .9700 ?
C16 H16A . .9700 ?
C16 H16B . .9700 ?
C17 H17A . .9800 ?
C18 H18A . .9600 ?
C18 H18B . .9600 ?
C18 H18C . .9600 ?
C19 H19A . .9600 ?
C19 H19B . .9600 ?
C19 H19C . .9600 ?
C20 H20A . .9800 ?
C21 H21A . .9600 ?
C21 H21B . .9600 ?
C21 H21C . .9600 ?

loop_
_geom_torsion_atom_site_label_1
_geom_torsion_atom_site_label_2
_geom_torsion_atom_site_label_3
_geom_torsion_atom_site_label_4
_geom_torsion
_geom_torsion_publ_flag
C10 C1 C2 C3 -54.7(5) ?
C1 C2 C3 O1 -150.0(4) ?
C1 C2 C3 C4 33.9(5) ?
O1 C3 C4 C5 179.0(4) ?
C2 C3 C4 C5 -5.0(6) ?
C3 C4 C5 C6 173.6(4) ?
C3 C4 C5 C10 -5.4(6) ?
C4 C5 C6 C7 129.9(4) ?
C10 C5 C6 C7 -51.0(5) ?
C5 C6 C7 C8 54.1(5) ?
C6 C7 C8 C14 -177.3(3) ?
C6 C7 C8 C9 -56.9(4) ?
C14 C8 C9 C11 -51.3(4) ?
C7 C8 C9 C11 -173.7(3) ?
C14 C8 C9 C10 178.5(3) ?
C7 C8 C9 C10 56.1(4) ?
C4 C5 C10 C1 -14.5(5) ?
C6 C5 C10 C1 166.4(3) ?
C4 C5 C10 C19 105.9(4) ?
C6 C5 C10 C19 -73.2(4) ?
C4 C5 C10 C9 -133.7(4) ?
C6 C5 C10 C9 47.2(4) ?
C2 C1 C10 C5 44.2(4) ?
C2 C1 C10 C19 -74.4(4) ?
C2 C1 C10 C9 163.6(3) ?
C11 C9 C10 C5 -179.0(3) ?
C8 C9 C10 C5 -49.6(4) ?
C11 C9 C10 C1 60.9(4) ?
C8 C9 C10 C1 -169.6(3) ?
C11 C9 C10 C19 -60.8(4) ?
C8 C9 C10 C19 68.7(4) ?
C8 C9 C11 C12 50.9(4) ?
C10 C9 C11 C12 -178.8(3) ?
C9 C11 C12 C13 -53.8(4) ?
C11 C12 C13 C18 -67.4(4) ?
C11 C12 C13 C14 55.3(4) ?
C11 C12 C13 C17 165.6(3) ?
C7 C8 C14 C15 -54.1(4) ?
C9 C8 C14 C15 -175.5(3) ?
C7 C8 C14 C13 -179.4(3) ?
C9 C8 C14 C13 59.2(3) ?
C18 C13 C14 C8 60.8(4) ?
C12 C13 C14 C8 -61.0(4) ?
C17 C13 C14 C8 177.6(3) ?
C18 C13 C14 C15 -71.9(4) ?
C12 C13 C14 C15 166.3(3) ?
C17 C13 C14 C15 44.9(3) ?
C8 C14 C15 C16 -161.9(3) ?
C13 C14 C15 C16 -31.7(4) ?
C14 C15 C16 C17 5.6(4) ?
C15 C16 C17 C20 152.7(3) ?
C15 C16 C17 C13 22.1(4) ?
C18 C13 C17 C20 -47.6(4) ?
C12 C13 C17 C20 79.9(4) ?
C14 C13 C17 C20 -166.2(3) ?
C18 C13 C17 C16 78.2(3) ?
C12 C13 C17 C16 -154.4(3) ?
C14 C13 C17 C16 -40.4(3) ?
C16 C17 C20 C22 55.8(4) ?
C13 C17 C20 C22 177.4(3) ?
C16 C17 C20 C21 176.8(3) y
C13 C17 C20 C21 -61.7(5) ?
C17 C20 C22 O2 73.8(6) y
C21 C20 C22 O2 -49.9(6) ?
C17 C20 C22 O3 -105.3(4) ?
C21 C20 C22 O3 130.9(4) ?

loop_
_cod_related_entry_id
_cod_related_entry_database
_cod_related_entry_code
1 ChemSpider 18553174
